data_1530927
loop_
_publ_author_name
'Udovenko, A.A.'
'Volkova, L.M.'
'Sigula, N.I.'
'Davidovich, R.L.'

_publ_section_title
;
 Crystal structure of ammonium trinitratotrifluoroantimonate(III)
;
_journal_name_full
;
Koordinatsionnaya Khimiya (= Coordination Chemistry (USSR))
;
_journal_page_first 1711
_journal_page_last 1715
_journal_volume 5
_journal_year 1979
_chemical_formula_sum 'F3 H12 N6 O9 Sb'
_chemical_name_systematic '(N H4)3 Sb F3 (N O3)3'
_space_group_IT_number 4
_symmetry_space_group_name_Hall 'P 2c'
_symmetry_space_group_name_H-M 'P 1 1 21'
_cell_angle_alpha 90
_cell_angle_beta 90
_cell_angle_gamma 101.08
_cell_formula_units_Z 2
_cell_length_a 9.559
_cell_length_b 9.037
_cell_length_c 7.429
_cell_volume 629.789
_citation_journal_id_ASTM KOKHDC
_cod_data_source_file Udovenko_KOKHDC_1979_548.cif
_cod_data_source_block H12F3N6O9Sb1
_cod_original_cell_volume 629.7894
_cod_original_sg_symbol_Hall 'P 2yb (z,x,y)'
_cod_original_formula_sum 'H12 F3 N6 O9 Sb1'
_cod_database_code 1530927

loop_
_symmetry_equiv_pos_as_xyz
x,y,z
-x,-y,z+1/2

loop_
_atom_site_label
_atom_site_type_symbol
_atom_site_fract_x
_atom_site_fract_y
_atom_site_fract_z
_atom_site_occupancy
_atom_site_U_iso_or_equiv
_atom_site_attached_hydrogens
F1 F-1 0.1686 0.126 0.0866 1 0.0 0
O6 O-2 0.8724 0.1114 0.303 1 0.0 0
O9 O-2 0.6361 0.2069 0.043 1 0.0 0
O3 O-2 0.0634 0.2998 0.7142 1 0.0 0
N3 N+5 0.6892 0.3093 0.9346 1 0.0 0
O5 O-2 0.843 0.3383 0.365 1 0.0 0
N2 N+5 0.8148 0.1995 0.3897 1 0.0 0
O8 O-2 0.6098 0.3675 0.8353 1 0.0 0
F2 F-1 0.3908 0.3398 0.1139 1 0.0 0
O4 O-2 0.7231 0.1504 0.5128 1 0.0 0
O2 O-2 0.2089 0.2797 0.5053 1 0.0 0
N1 N+5 0.1842 0.3087 0.6571 1 0.0 0
N4 N-3 0.0989 0.4263 0.145 1 0.0 4
O7 O-2 0.8211 0.3482 0.9299 1 0.0 0
N5 N-3 0.5274 0.3683 0.4523 1 0.0 4
O1 O-2 0.2822 0.3592 0.76 1 0.0 0
Sb1 Sb+3 0.36697 0.13951 0 1 0.0 0
N6 N-3 0.8882 0.0431 0.9166 1 0.0 4
F3 F-1 0.4036 0.0703 0.2409 1 0.0 0
